data_4080472
loop_
_publ_author_name
'Sun, Song'
'Sun, Qiu'
'Zhao, Bei'
'Zhang, Yong'
'Shen, Qi'
'Yao, Yingming'

_publ_section_title
;
 Unexpected C--H Bond Activation Promoted by Bimetallic Lanthanide Amido
 Complexes Bearing a META-Phenylene-Bridged Bis(\b-diketiminate) Ligand
;
_journal_issue 6
_journal_name_full Organometallics
_journal_page_first 1876
_journal_paper_doi 10.1021/om400018b
_journal_volume 32
_journal_year 2013
_chemical_formula_moiety 'C52 H87 Cl N6 Si4 Yb2'
_chemical_formula_sum 'C52 H87 Cl N6 Si4 Yb2'
_chemical_formula_weight 1290.17
_chemical_name_systematic
; 
 ? 
;
_space_group_IT_number 2
_symmetry_cell_setting triclinic
_symmetry_Int_Tables_number 2
_symmetry_space_group_name_Hall '-P 1'
_symmetry_space_group_name_H-M 'P -1'
_atom_sites_solution_hydrogens geom
_atom_sites_solution_primary direct
_atom_sites_solution_secondary difmap
_audit_creation_method SHELXL-97
_cell_angle_alpha 92.904(2)
_cell_angle_beta 92.422(2)
_cell_angle_gamma 114.028(2)
_cell_formula_units_Z 2
_cell_length_a 11.4491(10)
_cell_length_b 11.9270(11)
_cell_length_c 24.1294(19)
_cell_measurement_reflns_used 9873
_cell_measurement_temperature 293(2)
_cell_measurement_theta_max 25.3
_cell_measurement_theta_min 3.0
_cell_volume 2998.4(5)
_computing_cell_refinement CrystalClear
_computing_data_collection CrystalClear
_computing_data_reduction CrystalStructure
_computing_structure_refinement 'SHELXL-97 (Sheldrick, 1997)'
_computing_structure_solution 'SHELXS-97 (Sheldrick, 1990)'
_diffrn_ambient_temperature 293(2)
_diffrn_detector_area_resol_mean 7.31
_diffrn_measured_fraction_theta_full 0.992
_diffrn_measured_fraction_theta_max 0.992
_diffrn_measurement_device_type 'Rigaku Mercury'
_diffrn_measurement_method \w
_diffrn_radiation_monochromator graphite
_diffrn_radiation_source 'fine-focus sealed tube'
_diffrn_radiation_type MoK\a
_diffrn_radiation_wavelength 0.71070
_diffrn_reflns_av_R_equivalents 0.0439
_diffrn_reflns_av_sigmaI/netI 0.0574
_diffrn_reflns_limit_h_max 13
_diffrn_reflns_limit_h_min -13
_diffrn_reflns_limit_k_max 14
_diffrn_reflns_limit_k_min -14
_diffrn_reflns_limit_l_max 29
_diffrn_reflns_limit_l_min -26
_diffrn_reflns_number 29136
_diffrn_reflns_theta_full 25.35
_diffrn_reflns_theta_max 25.35
_diffrn_reflns_theta_min 3.04
_exptl_absorpt_coefficient_mu 3.261
_exptl_absorpt_correction_T_max 0.380
_exptl_absorpt_correction_T_min 0.180
_exptl_absorpt_correction_type multi-scan
_exptl_absorpt_process_details 'Jacobson, R. (1998) Private communication'
_exptl_crystal_colour red
_exptl_crystal_density_diffrn 1.429
_exptl_crystal_density_method 'not measured'
_exptl_crystal_description block
_exptl_crystal_F_000 1308
_exptl_crystal_size_max 0.80
_exptl_crystal_size_mid 0.60
_exptl_crystal_size_min 0.30
_refine_diff_density_max 1.419
_refine_diff_density_min -1.608
_refine_diff_density_rms 0.142
_refine_ls_extinction_method none
_refine_ls_goodness_of_fit_ref 1.097
_refine_ls_hydrogen_treatment constr
_refine_ls_matrix_type full
_refine_ls_number_parameters 543
_refine_ls_number_reflns 10899
_refine_ls_number_restraints 14
_refine_ls_restrained_S_all 1.098
_refine_ls_R_factor_all 0.0646
_refine_ls_R_factor_gt 0.0524
_refine_ls_shift/su_max 0.001
_refine_ls_shift/su_mean 0.000
_refine_ls_structure_factor_coef Fsqd
_refine_ls_weighting_details 'calc w=1/[\s^2^(Fo^2^)+(0.0466P)^2^+13.6772P] where P=(Fo^2^+2Fc^2^)/3'
_refine_ls_weighting_scheme calc
_refine_ls_wR_factor_gt 0.1207
_refine_ls_wR_factor_ref 0.1315
_reflns_number_gt 9295
_reflns_number_total 10899
_reflns_threshold_expression >2sigma(I)
_cod_data_source_file om400018b_si_002.cif
_cod_data_source_block complex3
_cod_original_cell_volume 2998.4(4)
_cod_database_code 4080472

loop_
_symmetry_equiv_pos_as_xyz
'x, y, z'
'-x, -y, -z'

loop_
_atom_site_label
_atom_site_type_symbol
_atom_site_fract_x
_atom_site_fract_y
_atom_site_fract_z
_atom_site_U_iso_or_equiv
_atom_site_adp_type
_atom_site_occupancy
_atom_site_symmetry_multiplicity
_atom_site_calc_flag
_atom_site_refinement_flags
_atom_site_disorder_assembly
_atom_site_disorder_group
Yb1 Yb 0.88387(3) 0.77568(3) 0.330132(13) 0.03334(11) Uani 1 1 d . . .
Yb2 Yb 0.85488(3) 0.81981(3) 0.178244(13) 0.03721(11) Uani 1 1 d . . .
Cl1 Cl 0.8051(2) 0.6370(2) 0.23860(9) 0.0567(5) Uani 1 1 d . . .
Si1 Si 1.1773(2) 0.9265(2) 0.39752(11) 0.0542(6) Uani 1 1 d . . .
Si2 Si 1.1203(2) 0.6852(3) 0.33076(10) 0.0527(6) Uani 1 1 d . . .
Si3 Si 0.6996(3) 0.9971(3) 0.14478(12) 0.0624(7) Uani 1 1 d . . .
Si4 Si 0.5391(2) 0.7350(3) 0.17032(11) 0.0569(7) Uani 1 1 d . . .
N1 N 0.7220(6) 0.6822(6) 0.3896(3) 0.0383(14) Uani 1 1 d . . .
N2 N 0.8107(6) 0.9207(5) 0.3445(3) 0.0360(14) Uani 1 1 d . . .
N3 N 0.9502(6) 0.7628(6) 0.1059(3) 0.0463(16) Uani 1 1 d . . .
N4 N 1.0555(6) 0.9630(5) 0.1899(2) 0.0374(14) Uani 1 1 d . . .
N5 N 1.0732(6) 0.7934(6) 0.3598(3) 0.0391(14) Uani 1 1 d . . .
N6 N 0.6824(6) 0.8493(7) 0.1568(3) 0.0475(17) Uani 1 1 d . . .
C1 C 0.5435(8) 0.6516(9) 0.4503(4) 0.057(2) Uani 1 1 d . . .
H1A H 0.5328 0.5674 0.4465 0.086 Uiso 1 1 calc R . .
H1B H 0.4636 0.6561 0.4401 0.086 Uiso 1 1 calc R . .
H1C H 0.5699 0.6836 0.4883 0.086 Uiso 1 1 calc R . .
C2 C 0.6438(7) 0.7264(7) 0.4130(3) 0.0392(17) Uani 1 1 d . . .
C3 C 0.6423(8) 0.8413(7) 0.4043(3) 0.0452(19) Uani 1 1 d . . .
H3 H 0.5810 0.8584 0.4227 0.054 Uiso 1 1 calc R . .
C4 C 0.7194(8) 0.9335(7) 0.3722(3) 0.0405(18) Uani 1 1 d . . .
C5 C 0.6907(10) 1.0481(9) 0.3701(4) 0.067(3) Uani 1 1 d . . .
H5A H 0.7462 1.1106 0.3974 0.101 Uiso 1 1 calc R . .
H5B H 0.6030 1.0271 0.3779 0.101 Uiso 1 1 calc R . .
H5C H 0.7049 1.0784 0.3338 0.101 Uiso 1 1 calc R . .
C6 C 0.7113(7) 0.5620(7) 0.4057(3) 0.0387(17) Uani 1 1 d . . .
C7 C 0.6385(8) 0.4547(7) 0.3717(3) 0.0428(18) Uani 1 1 d . . .
C8 C 0.6313(9) 0.3435(7) 0.3887(4) 0.057(2) Uani 1 1 d . . .
H8 H 0.5841 0.2719 0.3664 0.068 Uiso 1 1 calc R . .
C9 C 0.6915(10) 0.3361(9) 0.4373(4) 0.062(3) Uani 1 1 d . . .
H9 H 0.6846 0.2599 0.4480 0.074 Uiso 1 1 calc R . .
C10 C 0.7632(9) 0.4418(8) 0.4710(4) 0.055(2) Uani 1 1 d . . .
H10 H 0.8042 0.4359 0.5041 0.067 Uiso 1 1 calc R . .
C11 C 0.7747(8) 0.5568(7) 0.4559(3) 0.0434(19) Uani 1 1 d . . .
C12 C 0.5647(8) 0.4566(8) 0.3178(4) 0.052(2) Uani 1 1 d . . .
H12 H 0.6044 0.5397 0.3051 0.062 Uiso 1 1 calc R . .
C13 C 0.4252(10) 0.4296(12) 0.3273(5) 0.088(4) Uani 1 1 d . . .
H13A H 0.3816 0.4323 0.2929 0.132 Uiso 1 1 calc R . .
H13B H 0.4219 0.4901 0.3542 0.132 Uiso 1 1 calc R . .
H13C H 0.3845 0.3493 0.3408 0.132 Uiso 1 1 calc R . .
C14 C 0.5706(11) 0.3664(9) 0.2713(4) 0.076(3) Uani 1 1 d . . .
H14A H 0.6578 0.3766 0.2686 0.114 Uiso 1 1 calc R . .
H14B H 0.5389 0.3827 0.2365 0.114 Uiso 1 1 calc R . .
H14C H 0.5189 0.2835 0.2796 0.114 Uiso 1 1 calc R . .
C15 C 0.8488(9) 0.6655(8) 0.4964(4) 0.053(2) Uani 1 1 d . . .
H15 H 0.8454 0.7383 0.4806 0.064 Uiso 1 1 calc R . .
C16 C 0.9878(9) 0.6873(11) 0.5038(5) 0.073(3) Uani 1 1 d . . .
H16A H 0.9950 0.6210 0.5225 0.110 Uiso 1 1 calc R . .
H16B H 1.0345 0.7635 0.5256 0.110 Uiso 1 1 calc R . .
H16C H 1.0224 0.6912 0.4681 0.110 Uiso 1 1 calc R . .
C17 C 0.7889(10) 0.6534(9) 0.5528(4) 0.066(3) Uani 1 1 d . . .
H17A H 0.7008 0.6410 0.5472 0.099 Uiso 1 1 calc R . .
H17B H 0.8349 0.7272 0.5764 0.099 Uiso 1 1 calc R . .
H17C H 0.7935 0.5844 0.5701 0.099 Uiso 1 1 calc R . .
C18 C 1.1109(9) 0.7622(9) 0.0399(4) 0.060(2) Uani 1 1 d . . .
H18A H 1.0373 0.6962 0.0214 0.090 Uiso 1 1 calc R . .
H18B H 1.1729 0.7314 0.0515 0.090 Uiso 1 1 calc R . .
H18C H 1.1480 0.8254 0.0148 0.090 Uiso 1 1 calc R . .
C19 C 1.0708(8) 0.8152(8) 0.0904(3) 0.0425(18) Uani 1 1 d . . .
C20 C 1.1662(8) 0.9170(8) 0.1185(3) 0.048(2) Uani 1 1 d . . .
H20 H 1.2458 0.9417 0.1037 0.058 Uiso 1 1 calc R . .
C21 C 1.1637(7) 0.9891(7) 0.1652(3) 0.0423(18) Uani 1 1 d . . .
C22 C 1.2876(9) 1.0905(10) 0.1879(4) 0.073(3) Uani 1 1 d . . .
H22A H 1.3030 1.1629 0.1685 0.109 Uiso 1 1 calc R . .
H22B H 1.3564 1.0653 0.1830 0.109 Uiso 1 1 calc R . .
H22C H 1.2830 1.1082 0.2268 0.109 Uiso 1 1 calc R . .
C23 C 0.8607(10) 0.6536(11) 0.0732(5) 0.0807(15) Uani 1 1 d . A .
C24 C 0.8551(10) 0.5376(11) 0.0859(4) 0.0807(15) Uani 1 1 d D . .
C25 C 0.7630(10) 0.4335(11) 0.0561(4) 0.0807(15) Uani 1 1 d D A .
H25 H 0.7538 0.3552 0.0645 0.097 Uiso 1 1 calc R . .
C26 C 0.6857(10) 0.4479(10) 0.0140(4) 0.0807(15) Uani 1 1 d D . .
H26 H 0.6265 0.3777 -0.0061 0.097 Uiso 1 1 calc R A .
C27 C 0.6919(10) 0.5604(10) 0.0004(5) 0.0807(15) Uani 1 1 d D A .
H27 H 0.6381 0.5660 -0.0283 0.097 Uiso 1 1 calc R . .
C28 C 0.7801(10) 0.6659(10) 0.0303(5) 0.0807(15) Uani 1 1 d D . .
C29 C 0.953(2) 0.520(3) 0.1239(10) 0.089(3) Uiso 0.50 1 d PD A 1
H29A H 1.0078 0.6021 0.1414 0.106 Uiso 0.50 1 calc PR A 1
C29' C 0.933(2) 0.513(3) 0.1324(11) 0.089(3) Uiso 0.50 1 d PD A 2
H29B H 0.9714 0.5878 0.1576 0.106 Uiso 0.50 1 calc PR A 2
C30 C 0.910(2) 0.436(2) 0.1711(10) 0.089(3) Uiso 0.50 1 d PD A 1
H30A H 0.9837 0.4331 0.1905 0.133 Uiso 0.50 1 calc PR A 1
H30B H 0.8535 0.3550 0.1563 0.133 Uiso 0.50 1 calc PR A 1
H30C H 0.8663 0.4675 0.1964 0.133 Uiso 0.50 1 calc PR A 1
C30' C 0.837(2) 0.415(2) 0.1631(11) 0.089(3) Uiso 0.50 1 d PD A 2
H30D H 0.7836 0.4477 0.1812 0.133 Uiso 0.50 1 calc PR A 2
H30E H 0.8813 0.3877 0.1903 0.133 Uiso 0.50 1 calc PR A 2
H30F H 0.7856 0.3471 0.1373 0.133 Uiso 0.50 1 calc PR A 2
C31 C 1.039(3) 0.479(3) 0.0925(11) 0.089(3) Uiso 0.50 1 d PD A 1
H31A H 1.1065 0.4782 0.1176 0.133 Uiso 0.50 1 calc PR A 1
H31B H 1.0761 0.5340 0.0642 0.133 Uiso 0.50 1 calc PR A 1
H31C H 0.9909 0.3973 0.0756 0.133 Uiso 0.50 1 calc PR A 1
C31' C 1.040(3) 0.485(3) 0.1107(12) 0.089(3) Uiso 0.50 1 d PD A 2
H31D H 1.0838 0.5433 0.0845 0.133 Uiso 0.50 1 calc PR A 2
H31E H 1.0058 0.4033 0.0927 0.133 Uiso 0.50 1 calc PR A 2
H31F H 1.0997 0.4903 0.1411 0.133 Uiso 0.50 1 calc PR A 2
C32 C 0.792(3) 0.786(2) 0.0087(13) 0.087(3) Uiso 0.50 1 d PD A 1
H32A H 0.8431 0.8567 0.0346 0.104 Uiso 0.50 1 calc PR A 1
C32' C 0.793(3) 0.793(2) 0.0150(15) 0.087(3) Uiso 0.50 1 d PD A 2
H32B H 0.8288 0.8424 0.0502 0.104 Uiso 0.50 1 calc PR A 2
C33 C 0.654(3) 0.770(2) -0.0013(12) 0.087(3) Uiso 0.50 1 d PD A 1
H33A H 0.6134 0.7582 0.0333 0.130 Uiso 0.50 1 calc PR A 1
H33B H 0.6082 0.7000 -0.0269 0.130 Uiso 0.50 1 calc PR A 1
H33C H 0.6525 0.8426 -0.0164 0.130 Uiso 0.50 1 calc PR A 1
C33' C 0.678(3) 0.823(2) 0.0013(12) 0.087(3) Uiso 0.50 1 d PD A 2
H33D H 0.7081 0.9081 -0.0062 0.130 Uiso 0.50 1 calc PR A 2
H33E H 0.6256 0.8076 0.0323 0.130 Uiso 0.50 1 calc PR A 2
H33F H 0.6295 0.7723 -0.0309 0.130 Uiso 0.50 1 calc PR A 2
C34 C 0.848(2) 0.793(2) -0.0482(10) 0.087(3) Uiso 0.50 1 d PD A 1
H34A H 0.9370 0.8094 -0.0433 0.130 Uiso 0.50 1 calc PR A 1
H34B H 0.8387 0.8589 -0.0669 0.130 Uiso 0.50 1 calc PR A 1
H34C H 0.8027 0.7170 -0.0700 0.130 Uiso 0.50 1 calc PR A 1
C34' C 0.891(2) 0.863(2) -0.0248(10) 0.087(3) Uiso 0.50 1 d PD A 2
H34D H 0.9693 0.8533 -0.0171 0.130 Uiso 0.50 1 calc PR A 2
H34E H 0.9083 0.9492 -0.0202 0.130 Uiso 0.50 1 calc PR A 2
H34F H 0.8588 0.8325 -0.0624 0.130 Uiso 0.50 1 calc PR A 2
C35 C 0.9003(7) 1.0101(7) 0.3127(3) 0.0389(17) Uani 1 1 d . . .
C36 C 0.9383(7) 0.9518(6) 0.2677(3) 0.0328(16) Uani 1 1 d . . .
C37 C 1.0342(8) 1.0284(7) 0.2360(3) 0.0421(18) Uani 1 1 d . . .
C38 C 1.0877(9) 1.1580(8) 0.2454(4) 0.056(2) Uani 1 1 d . . .
H38 H 1.1465 1.2085 0.2222 0.068 Uiso 1 1 calc R . .
C39 C 1.0481(10) 1.2066(8) 0.2910(4) 0.066(3) Uani 1 1 d . . .
H39 H 1.0846 1.2915 0.2987 0.079 Uiso 1 1 calc R . .
C40 C 0.9587(9) 1.1363(7) 0.3250(4) 0.054(2) Uani 1 1 d . . .
H40 H 0.9375 1.1724 0.3558 0.064 Uiso 1 1 calc R . .
C41 C 1.0800(11) 0.9939(9) 0.4369(4) 0.074(3) Uani 1 1 d . . .
H41A H 1.0194 1.0050 0.4115 0.111 Uiso 1 1 calc R . .
H41B H 1.1359 1.0720 0.4552 0.111 Uiso 1 1 calc R . .
H41C H 1.0350 0.9391 0.4641 0.111 Uiso 1 1 calc R . .
C42 C 1.2897(11) 0.9091(11) 0.4523(5) 0.083(3) Uani 1 1 d . . .
H42A H 1.2449 0.8366 0.4713 0.125 Uiso 1 1 calc R . .
H42B H 1.3208 0.9800 0.4785 0.125 Uiso 1 1 calc R . .
H42C H 1.3606 0.9020 0.4350 0.125 Uiso 1 1 calc R . .
C43 C 1.2810(11) 1.0427(11) 0.3514(5) 0.097(4) Uani 1 1 d . . .
H43A H 1.3392 1.0132 0.3350 0.145 Uiso 1 1 calc R . .
H43B H 1.3289 1.1190 0.3729 0.145 Uiso 1 1 calc R . .
H43C H 1.2283 1.0554 0.3225 0.145 Uiso 1 1 calc R . .
C44 C 0.9847(11) 0.5289(11) 0.3318(5) 0.081(2) Uani 1 1 d . . .
H44A H 0.9637 0.5124 0.3695 0.122 Uiso 1 1 calc R . .
H44B H 1.0102 0.4675 0.3160 0.122 Uiso 1 1 calc R . .
H44C H 0.9111 0.5270 0.3105 0.122 Uiso 1 1 calc R . .
C45 C 1.2626(11) 0.6729(11) 0.3661(5) 0.081(2) Uani 1 1 d . . .
H45A H 1.3375 0.7473 0.3628 0.122 Uiso 1 1 calc R . .
H45B H 1.2747 0.6044 0.3489 0.122 Uiso 1 1 calc R . .
H45C H 1.2487 0.6607 0.4047 0.122 Uiso 1 1 calc R . .
C46 C 1.1619(10) 0.7136(11) 0.2577(4) 0.071(3) Uani 1 1 d . . .
H46A H 1.0910 0.7179 0.2366 0.106 Uiso 1 1 calc R . .
H46B H 1.1803 0.6477 0.2418 0.106 Uiso 1 1 calc R . .
H46C H 1.2358 0.7900 0.2570 0.106 Uiso 1 1 calc R . .
C47 C 0.6798(12) 1.0829(11) 0.2091(5) 0.089(2) Uani 1 1 d . . .
H47A H 0.6044 1.0313 0.2264 0.134 Uiso 1 1 calc R . .
H47B H 0.6716 1.1562 0.1990 0.134 Uiso 1 1 calc R . .
H47C H 0.7535 1.1046 0.2347 0.134 Uiso 1 1 calc R . .
C48 C 0.5879(12) 1.0120(12) 0.0895(5) 0.089(2) Uani 1 1 d . . .
H48A H 0.5813 0.9581 0.0575 0.134 Uiso 1 1 calc R . .
H48B H 0.6204 1.0955 0.0793 0.134 Uiso 1 1 calc R . .
H48C H 0.5047 0.9901 0.1035 0.134 Uiso 1 1 calc R . .
C49 C 0.8633(12) 1.0841(11) 0.1212(5) 0.089(2) Uani 1 1 d . . .
H49A H 0.9261 1.0960 0.1511 0.134 Uiso 1 1 calc R . .
H49B H 0.8707 1.1627 0.1100 0.134 Uiso 1 1 calc R . .
H49C H 0.8774 1.0383 0.0902 0.134 Uiso 1 1 calc R . .
C50 C 0.5319(12) 0.5817(11) 0.1439(5) 0.089(4) Uani 1 1 d . . .
H50A H 0.5378 0.5800 0.1043 0.133 Uiso 1 1 calc R . .
H50B H 0.4523 0.5179 0.1526 0.133 Uiso 1 1 calc R . .
H50C H 0.6020 0.5687 0.1613 0.133 Uiso 1 1 calc R . .
C51 C 0.3948(10) 0.7457(13) 0.1366(5) 0.095(4) Uani 1 1 d . . .
H51A H 0.3802 0.8113 0.1553 0.143 Uiso 1 1 calc R . .
H51B H 0.3215 0.6694 0.1387 0.143 Uiso 1 1 calc R . .
H51C H 0.4084 0.7618 0.0983 0.143 Uiso 1 1 calc R . .
C52 C 0.5169(10) 0.7368(11) 0.2468(4) 0.073(3) Uani 1 1 d . . .
H52A H 0.5908 0.7358 0.2666 0.109 Uiso 1 1 calc R . .
H52B H 0.4421 0.6657 0.2543 0.109 Uiso 1 1 calc R . .
H52C H 0.5062 0.8100 0.2586 0.109 Uiso 1 1 calc R . .

loop_
_atom_site_aniso_label
_atom_site_aniso_U_11
_atom_site_aniso_U_22
_atom_site_aniso_U_33
_atom_site_aniso_U_23
_atom_site_aniso_U_13
_atom_site_aniso_U_12
Yb1 0.03474(19) 0.03279(18) 0.03809(19) 0.00246(14) 0.00538(14) 0.01929(15)
Yb2 0.03419(19) 0.0413(2) 0.0376(2) -0.00112(15) 0.00341(15) 0.01732(16)
Cl1 0.0660(14) 0.0469(12) 0.0563(13) -0.0004(10) 0.0098(11) 0.0223(11)
Si1 0.0464(14) 0.0519(14) 0.0566(15) 0.0084(12) -0.0013(12) 0.0123(12)
Si2 0.0556(14) 0.0695(17) 0.0526(14) 0.0096(12) 0.0113(12) 0.0443(14)
Si3 0.0643(17) 0.0742(18) 0.0676(17) 0.0201(14) 0.0117(14) 0.0452(15)
Si4 0.0424(13) 0.0738(18) 0.0566(15) 0.0078(13) 0.0051(12) 0.0253(13)
N1 0.043(4) 0.043(4) 0.039(3) 0.003(3) 0.001(3) 0.028(3)
N2 0.045(4) 0.030(3) 0.042(3) -0.002(3) 0.005(3) 0.025(3)
N3 0.046(4) 0.049(4) 0.045(4) 0.000(3) 0.006(3) 0.020(3)
N4 0.035(3) 0.036(3) 0.036(3) 0.002(3) 0.004(3) 0.009(3)
N5 0.038(3) 0.039(3) 0.041(4) 0.005(3) 0.009(3) 0.016(3)
N6 0.044(4) 0.058(4) 0.047(4) 0.004(3) 0.001(3) 0.028(4)
C1 0.052(5) 0.072(6) 0.060(6) 0.012(5) 0.015(5) 0.037(5)
C2 0.043(4) 0.042(4) 0.036(4) 0.008(3) 0.005(3) 0.020(4)
C3 0.053(5) 0.046(5) 0.049(5) 0.003(4) 0.013(4) 0.032(4)
C4 0.053(5) 0.036(4) 0.040(4) -0.009(3) -0.004(4) 0.028(4)
C5 0.086(7) 0.059(6) 0.080(7) 0.016(5) 0.031(6) 0.051(6)
C6 0.044(4) 0.034(4) 0.045(4) 0.010(3) 0.014(4) 0.021(4)
C7 0.043(4) 0.029(4) 0.053(5) -0.004(3) 0.004(4) 0.012(3)
C8 0.073(6) 0.031(4) 0.061(6) -0.007(4) -0.001(5) 0.017(4)
C9 0.087(7) 0.046(5) 0.067(6) 0.011(5) 0.017(6) 0.040(5)
C10 0.080(7) 0.055(5) 0.049(5) 0.012(4) 0.012(5) 0.045(5)
C11 0.049(5) 0.045(5) 0.044(4) 0.006(4) 0.008(4) 0.027(4)
C12 0.046(5) 0.040(5) 0.058(5) -0.001(4) 0.002(4) 0.007(4)
C13 0.050(6) 0.111(10) 0.096(9) 0.013(7) -0.004(6) 0.027(6)
C14 0.088(8) 0.054(6) 0.063(6) -0.014(5) -0.007(6) 0.009(6)
C15 0.062(6) 0.049(5) 0.049(5) 0.000(4) -0.012(4) 0.025(5)
C16 0.056(6) 0.088(8) 0.074(7) 0.023(6) 0.006(5) 0.027(6)
C17 0.081(7) 0.059(6) 0.055(6) -0.003(5) 0.013(5) 0.026(5)
C18 0.052(5) 0.068(6) 0.055(5) -0.001(5) 0.021(5) 0.018(5)
C19 0.043(5) 0.053(5) 0.033(4) -0.002(4) 0.001(4) 0.022(4)
C20 0.039(4) 0.057(5) 0.051(5) 0.002(4) 0.006(4) 0.022(4)
C21 0.037(4) 0.044(4) 0.041(4) 0.010(4) 0.000(4) 0.011(4)
C22 0.050(6) 0.081(7) 0.072(7) -0.007(6) 0.008(5) 0.012(5)
C23 0.064(3) 0.081(3) 0.072(3) -0.029(3) 0.012(2) 0.007(3)
C24 0.064(3) 0.081(3) 0.072(3) -0.029(3) 0.012(2) 0.007(3)
C25 0.064(3) 0.081(3) 0.072(3) -0.029(3) 0.012(2) 0.007(3)
C26 0.064(3) 0.081(3) 0.072(3) -0.029(3) 0.012(2) 0.007(3)
C27 0.064(3) 0.081(3) 0.072(3) -0.029(3) 0.012(2) 0.007(3)
C28 0.064(3) 0.081(3) 0.072(3) -0.029(3) 0.012(2) 0.007(3)
C35 0.041(4) 0.036(4) 0.041(4) 0.004(3) -0.003(3) 0.017(4)
C36 0.032(4) 0.028(4) 0.037(4) 0.003(3) -0.002(3) 0.012(3)
C37 0.047(5) 0.041(4) 0.037(4) 0.000(3) -0.001(4) 0.018(4)
C38 0.069(6) 0.033(4) 0.063(6) 0.003(4) 0.010(5) 0.016(4)
C39 0.077(7) 0.036(5) 0.075(7) -0.011(5) 0.005(6) 0.016(5)
C40 0.073(6) 0.032(4) 0.056(5) -0.007(4) 0.012(5) 0.022(4)
C41 0.093(8) 0.057(6) 0.073(7) -0.013(5) 0.000(6) 0.034(6)
C42 0.069(7) 0.093(8) 0.082(8) 0.011(7) -0.018(6) 0.029(7)
C43 0.077(8) 0.076(8) 0.094(9) 0.023(7) -0.002(7) -0.014(6)
C44 0.090(6) 0.097(6) 0.084(5) 0.012(5) 0.012(5) 0.065(5)
C45 0.090(6) 0.097(6) 0.084(5) 0.012(5) 0.012(5) 0.065(5)
C46 0.072(7) 0.107(9) 0.052(6) 0.010(6) 0.018(5) 0.053(7)
C47 0.101(5) 0.094(5) 0.096(5) 0.028(4) 0.025(4) 0.059(4)
C48 0.101(5) 0.094(5) 0.096(5) 0.028(4) 0.025(4) 0.059(4)
C49 0.101(5) 0.094(5) 0.096(5) 0.028(4) 0.025(4) 0.059(4)
C50 0.080(8) 0.080(8) 0.104(9) 0.000(7) 0.009(7) 0.031(7)
C51 0.048(6) 0.135(12) 0.093(9) 0.001(8) -0.013(6) 0.030(7)
C52 0.062(6) 0.095(8) 0.068(7) 0.011(6) 0.005(5) 0.038(6)

loop_
_atom_type_symbol
_atom_type_description
_atom_type_scat_dispersion_real
_atom_type_scat_dispersion_imag
_atom_type_scat_source
C C 0.0033 0.0016 'International Tables Vol C Tables 4.2.6.8 and 6.1.1.4'
H H 0.0000 0.0000 'International Tables Vol C Tables 4.2.6.8 and 6.1.1.4'
N N 0.0061 0.0033 'International Tables Vol C Tables 4.2.6.8 and 6.1.1.4'
Yb Yb -0.3850 5.5486 'International Tables Vol C Tables 4.2.6.8 and 6.1.1.4'
Cl Cl 0.1484 0.1585 'International Tables Vol C Tables 4.2.6.8 and 6.1.1.4'
Si Si 0.0817 0.0704 'International Tables Vol C Tables 4.2.6.8 and 6.1.1.4'

loop_
_geom_angle_atom_site_label_1
_geom_angle_atom_site_label_2
_geom_angle_atom_site_label_3
_geom_angle
N5 Yb1 N2 124.3(2)
N5 Yb1 N1 114.8(2)
N2 Yb1 N1 78.7(2)
N5 Yb1 C36 101.9(2)
N2 Yb1 C36 59.0(2)
N1 Yb1 C36 135.1(2)
N5 Yb1 Cl1 111.23(17)
N2 Yb1 Cl1 117.36(17)
N1 Yb1 Cl1 103.76(16)
C36 Yb1 Cl1 84.80(17)
N5 Yb1 C35 107.8(2)
N2 Yb1 C35 30.7(2)
N1 Yb1 C35 109.3(2)
C36 Yb1 C35 30.9(2)
Cl1 Yb1 C35 109.79(16)
N5 Yb1 Si2 28.16(17)
N2 Yb1 Si2 151.06(17)
N1 Yb1 Si2 116.76(15)
C36 Yb1 Si2 107.83(17)
Cl1 Yb1 Si2 84.14(7)
C35 Yb1 Si2 126.81(17)
N5 Yb1 Si1 26.25(17)
N2 Yb1 Si1 98.03(17)
N1 Yb1 Si1 113.35(16)
C36 Yb1 Si1 88.47(16)
Cl1 Yb1 Si1 132.91(7)
C35 Yb1 Si1 84.70(16)
Si2 Yb1 Si1 53.99(7)
N5 Yb1 Yb2 113.89(16)
N2 Yb1 Yb2 86.46(16)
N1 Yb1 Yb2 128.93(15)
C36 Yb1 Yb2 41.77(16)
Cl1 Yb1 Yb2 43.07(5)
C35 Yb1 Yb2 68.36(16)
Si2 Yb1 Yb2 99.45(4)
Si1 Yb1 Yb2 117.01(5)
N6 Yb2 N4 126.8(2)
N6 Yb2 N3 117.1(2)
N4 Yb2 N3 78.3(2)
N6 Yb2 C36 101.7(2)
N4 Yb2 C36 58.6(2)
N3 Yb2 C36 134.2(2)
N6 Yb2 Cl1 111.29(19)
N4 Yb2 Cl1 115.00(17)
N3 Yb2 Cl1 100.91(18)
C36 Yb2 Cl1 85.57(16)
N6 Yb2 C37 109.3(2)
N4 Yb2 C37 30.7(2)
N3 Yb2 C37 108.9(2)
C36 Yb2 C37 30.3(2)
Cl1 Yb2 C37 108.88(17)
N6 Yb2 C23 101.2(3)
N4 Yb2 C23 103.5(2)
N3 Yb2 C23 25.2(3)
C36 Yb2 C23 156.7(3)
Cl1 Yb2 C23 90.1(2)
C37 Yb2 C23 134.2(3)
N6 Yb2 Si4 27.33(19)
N4 Yb2 Si4 151.68(17)
N3 Yb2 Si4 119.84(18)
C36 Yb2 Si4 105.86(17)
Cl1 Yb2 Si4 84.52(7)
C37 Yb2 Si4 125.87(18)
C23 Yb2 Si4 96.4(2)
N6 Yb2 Si3 26.88(19)
N4 Yb2 Si3 99.95(17)
N3 Yb2 Si3 115.30(18)
C36 Yb2 Si3 88.44(16)
Cl1 Yb2 Si3 134.00(7)
C37 Yb2 Si3 86.01(17)
C23 Yb2 Si3 110.6(3)
Si4 Yb2 Si3 53.62(7)
N6 Yb2 Yb1 111.24(18)
N4 Yb2 Yb1 86.67(15)
N3 Yb2 Yb1 128.67(17)
C36 Yb2 Yb1 42.15(15)
Cl1 Yb2 Yb1 43.45(5)
C37 Yb2 Yb1 68.30(16)
C23 Yb2 Yb1 130.1(3)
Si4 Yb2 Yb1 95.80(5)
Si3 Yb2 Yb1 115.54(5)
Yb2 Cl1 Yb1 93.48(7)
N5 Si1 C43 111.8(5)
N5 Si1 C41 108.4(4)
C43 Si1 C41 109.1(6)
N5 Si1 C42 116.7(5)
C43 Si1 C42 105.9(6)
C41 Si1 C42 104.6(5)
N5 Si1 Yb1 33.8(2)
C43 Si1 Yb1 108.1(4)
C41 Si1 Yb1 78.7(3)
C42 Si1 Yb1 142.4(4)
N5 Si2 C46 111.8(4)
N5 Si2 C45 116.6(4)
C46 Si2 C45 104.9(5)
N5 Si2 C44 108.7(4)
C46 Si2 C44 108.8(5)
C45 Si2 C44 105.7(5)
N5 Si2 Yb1 36.7(2)
C46 Si2 Yb1 97.9(3)
C45 Si2 Yb1 151.4(4)
C44 Si2 Yb1 82.5(3)
N6 Si3 C49 108.6(4)
N6 Si3 C48 116.9(5)
C49 Si3 C48 104.9(5)
N6 Si3 C47 112.4(4)
C49 Si3 C47 108.4(6)
C48 Si3 C47 105.1(5)
N6 Si3 Yb2 34.8(2)
C49 Si3 Yb2 77.0(4)
C48 Si3 Yb2 141.7(4)
C47 Si3 Yb2 110.5(4)
N6 Si4 C51 115.0(5)
N6 Si4 C50 110.0(5)
C51 Si4 C50 105.3(6)
N6 Si4 C52 110.5(4)
C51 Si4 C52 105.6(5)
C50 Si4 C52 110.2(6)
N6 Si4 Yb2 36.0(2)
C51 Si4 Yb2 149.2(4)
C50 Si4 Yb2 84.4(4)
C52 Si4 Yb2 97.8(3)
C2 N1 C6 116.5(6)
C2 N1 Yb1 129.0(5)
C6 N1 Yb1 114.4(4)
C4 N2 C35 126.7(6)
C4 N2 Yb1 136.7(5)
C35 N2 Yb1 96.6(4)
C19 N3 C23 117.8(7)
C19 N3 Yb2 130.1(5)
C23 N3 Yb2 112.1(6)
C21 N4 C37 127.7(7)
C21 N4 Yb2 136.6(5)
C37 N4 Yb2 95.7(4)
Si2 N5 Si1 123.4(4)
Si2 N5 Yb1 115.1(3)
Si1 N5 Yb1 119.9(3)
Si4 N6 Si3 122.8(4)
Si4 N6 Yb2 116.7(4)
Si3 N6 Yb2 118.3(4)
C2 C1 H1A 109.5
C2 C1 H1B 109.5
H1A C1 H1B 109.5
C2 C1 H1C 109.5
H1A C1 H1C 109.5
H1B C1 H1C 109.5
N1 C2 C3 125.1(7)
N1 C2 C1 121.5(7)
C3 C2 C1 113.4(7)
C4 C3 C2 129.4(7)
C4 C3 H3 115.3
C2 C3 H3 115.3
N2 C4 C3 121.1(7)
N2 C4 C5 122.4(7)
C3 C4 C5 116.5(7)
C4 C5 H5A 109.5
C4 C5 H5B 109.5
H5A C5 H5B 109.5
C4 C5 H5C 109.5
H5A C5 H5C 109.5
H5B C5 H5C 109.5
C11 C6 C7 121.1(7)
C11 C6 N1 118.5(7)
C7 C6 N1 120.5(7)
C8 C7 C6 118.3(8)
C8 C7 C12 119.2(7)
C6 C7 C12 122.4(7)
C9 C8 C7 121.7(8)
C9 C8 H8 119.2
C7 C8 H8 119.2
C8 C9 C10 120.1(8)
C8 C9 H9 119.9
C10 C9 H9 119.9
C9 C10 C11 120.8(8)
C9 C10 H10 119.6
C11 C10 H10 119.6
C10 C11 C6 118.0(8)
C10 C11 C15 117.1(8)
C6 C11 C15 124.9(7)
C13 C12 C7 111.3(8)
C13 C12 C14 109.7(8)
C7 C12 C14 112.6(8)
C13 C12 H12 107.7
C7 C12 H12 107.7
C14 C12 H12 107.7
C12 C13 H13A 109.5
C12 C13 H13B 109.5
H13A C13 H13B 109.5
C12 C13 H13C 109.5
H13A C13 H13C 109.5
H13B C13 H13C 109.5
C12 C14 H14A 109.5
C12 C14 H14B 109.5
H14A C14 H14B 109.5
C12 C14 H14C 109.5
H14A C14 H14C 109.5
H14B C14 H14C 109.5
C11 C15 C16 111.6(8)
C11 C15 C17 112.1(8)
C16 C15 C17 110.8(8)
C11 C15 H15 107.3
C16 C15 H15 107.3
C17 C15 H15 107.3
C15 C16 H16A 109.5
C15 C16 H16B 109.5
H16A C16 H16B 109.5
C15 C16 H16C 109.5
H16A C16 H16C 109.5
H16B C16 H16C 109.5
C15 C17 H17A 109.5
C15 C17 H17B 109.5
H17A C17 H17B 109.5
C15 C17 H17C 109.5
H17A C17 H17C 109.5
H17B C17 H17C 109.5
C19 C18 H18A 109.5
C19 C18 H18B 109.5
H18A C18 H18B 109.5
C19 C18 H18C 109.5
H18A C18 H18C 109.5
H18B C18 H18C 109.5
N3 C19 C20 124.0(7)
N3 C19 C18 120.6(7)
C20 C19 C18 115.4(7)
C19 C20 C21 131.0(8)
C19 C20 H20 114.5
C21 C20 H20 114.5
N4 C21 C20 120.0(7)
N4 C21 C22 122.0(8)
C20 C21 C22 117.9(8)
C21 C22 H22A 109.5
C21 C22 H22B 109.5
H22A C22 H22B 109.5
C21 C22 H22C 109.5
H22A C22 H22C 109.5
H22B C22 H22C 109.5
C24 C23 C28 121.7(9)
C24 C23 N3 118.9(11)
C28 C23 N3 119.4(11)
C24 C23 Yb2 113.7(7)
C28 C23 Yb2 107.5(7)
N3 C23 Yb2 42.7(4)
C25 C24 C23 117.9(11)
C25 C24 C29 117.9(17)
C23 C24 C29 123.7(16)
C25 C24 C29' 115.8(17)
C23 C24 C29' 126.2(16)
C29 C24 C29' 11.6(15)
C26 C25 C24 119.4(12)
C26 C25 H25 120.3
C24 C25 H25 120.3
C27 C26 C25 123.4(11)
C27 C26 H26 118.3
C25 C26 H26 118.3
C26 C27 C28 118.7(11)
C26 C27 H27 120.6
C28 C27 H27 120.6
C27 C28 C23 118.9(11)
C27 C28 C32 115.6(17)
C23 C28 C32 125.0(17)
C27 C28 C32' 120.2(18)
C23 C28 C32' 120.8(17)
C32 C28 C32' 6(2)
C31 C29 C24 112(2)
C31 C29 C30 106(2)
C24 C29 C30 120(2)
C31 C29 H29A 106.0
C24 C29 H29A 106.0
C30 C29 H29A 106.0
C30' C29' C31' 116(3)
C30' C29' C24 105.1(18)
C31' C29' C24 112(2)
C30' C29' H29B 107.8
C31' C29' H29B 107.8
C24 C29' H29B 107.8
C29 C30 H30A 109.5
C29 C30 H30B 109.5
H30A C30 H30B 109.5
C29 C30 H30C 109.5
H30A C30 H30C 109.5
H30B C30 H30C 109.5
C29' C30' H30D 109.5
C29' C30' H30E 109.5
H30D C30' H30E 109.5
C29' C30' H30F 109.5
H30D C30' H30F 109.5
H30E C30' H30F 109.5
C29 C31 H31A 109.5
C29 C31 H31B 109.5
H31A C31 H31B 109.5
C29 C31 H31C 109.5
H31A C31 H31C 109.5
H31B C31 H31C 109.5
C29' C31' H31D 109.5
C29' C31' H31E 109.5
H31D C31' H31E 109.5
C29' C31' H31F 109.5
H31D C31' H31F 109.5
H31E C31' H31F 109.5
C28 C32 C33 104(2)
C28 C32 C34 107.3(19)
C33 C32 C34 107(3)
C28 C32 H32A 112.6
C33 C32 H32A 112.6
C34 C32 H32A 112.6
C34' C32' C33' 104(2)
C34' C32' C28 120(2)
C33' C32' C28 123(2)
C34' C32' H32B 101.6
C33' C32' H32B 101.6
C28 C32' H32B 101.6
C32 C33 H33A 109.5
C32 C33 H33B 109.5
H33A C33 H33B 109.5
C32 C33 H33C 109.5
H33A C33 H33C 109.5
H33B C33 H33C 109.5
C32' C33' H33D 109.5
C32' C33' H33E 109.5
H33D C33' H33E 109.5
C32' C33' H33F 109.5
H33D C33' H33F 109.5
H33E C33' H33F 109.5
C32 C34 H34A 109.5
C32 C34 H34B 109.5
H34A C34 H34B 109.5
C32 C34 H34C 109.5
H34A C34 H34C 109.5
H34B C34 H34C 109.5
C32' C34' H34D 109.5
C32' C34' H34E 109.5
H34D C34' H34E 109.5
C32' C34' H34F 109.5
H34D C34' H34F 109.5
H34E C34' H34F 109.5
C40 C35 N2 127.2(7)
C40 C35 C36 121.5(7)
N2 C35 C36 110.9(6)
C40 C35 Yb1 149.9(6)
N2 C35 Yb1 52.7(3)
C36 C35 Yb1 64.9(4)
C37 C36 C35 117.0(6)
C37 C36 Yb2 84.5(5)
C35 C36 Yb2 142.6(5)
C37 C36 Yb1 143.1(5)
C35 C36 Yb1 84.2(4)
Yb2 C36 Yb1 96.1(2)
C36 C37 N4 112.2(7)
C36 C37 C38 122.2(7)
N4 C37 C38 125.0(7)
C36 C37 Yb2 65.1(4)
N4 C37 Yb2 53.7(4)
C38 C37 Yb2 148.3(6)
C39 C38 C37 116.9(8)
C39 C38 H38 121.5
C37 C38 H38 121.5
C40 C39 C38 123.6(8)
C40 C39 H39 118.2
C38 C39 H39 118.2
C39 C40 C35 118.6(8)
C39 C40 H40 120.7
C35 C40 H40 120.7
Si1 C41 H41A 109.5
Si1 C41 H41B 109.5
H41A C41 H41B 109.5
Si1 C41 H41C 109.5
H41A C41 H41C 109.5
H41B C41 H41C 109.5
Si1 C42 H42A 109.5
Si1 C42 H42B 109.5
H42A C42 H42B 109.5
Si1 C42 H42C 109.5
H42A C42 H42C 109.5
H42B C42 H42C 109.5
Si1 C43 H43A 109.5
Si1 C43 H43B 109.5
H43A C43 H43B 109.5
Si1 C43 H43C 109.5
H43A C43 H43C 109.5
H43B C43 H43C 109.5
Si2 C44 H44A 109.5
Si2 C44 H44B 109.5
H44A C44 H44B 109.5
Si2 C44 H44C 109.5
H44A C44 H44C 109.5
H44B C44 H44C 109.5
Si2 C45 H45A 109.5
Si2 C45 H45B 109.5
H45A C45 H45B 109.5
Si2 C45 H45C 109.5
H45A C45 H45C 109.5
H45B C45 H45C 109.5
Si2 C46 H46A 109.5
Si2 C46 H46B 109.5
H46A C46 H46B 109.5
Si2 C46 H46C 109.5
H46A C46 H46C 109.5
H46B C46 H46C 109.5
Si3 C47 H47A 109.5
Si3 C47 H47B 109.5
H47A C47 H47B 109.5
Si3 C47 H47C 109.5
H47A C47 H47C 109.5
H47B C47 H47C 109.5
Si3 C48 H48A 109.5
Si3 C48 H48B 109.5
H48A C48 H48B 109.5
Si3 C48 H48C 109.5
H48A C48 H48C 109.5
H48B C48 H48C 109.5
Si3 C49 H49A 109.5
Si3 C49 H49B 109.5
H49A C49 H49B 109.5
Si3 C49 H49C 109.5
H49A C49 H49C 109.5
H49B C49 H49C 109.5
Si4 C50 H50A 109.5
Si4 C50 H50B 109.5
H50A C50 H50B 109.5
Si4 C50 H50C 109.5
H50A C50 H50C 109.5
H50B C50 H50C 109.5
Si4 C51 H51A 109.5
Si4 C51 H51B 109.5
H51A C51 H51B 109.5
Si4 C51 H51C 109.5
H51A C51 H51C 109.5
H51B C51 H51C 109.5
Si4 C52 H52A 109.5
Si4 C52 H52B 109.5
H52A C52 H52B 109.5
Si4 C52 H52C 109.5
H52A C52 H52C 109.5
H52B C52 H52C 109.5

loop_
_geom_bond_atom_site_label_1
_geom_bond_atom_site_label_2
_geom_bond_distance
Yb1 N5 2.176(6)
Yb1 N2 2.227(5)
Yb1 N1 2.333(6)
Yb1 C36 2.530(7)
Yb1 Cl1 2.583(2)
Yb1 C35 2.780(7)
Yb1 Si2 3.296(2)
Yb1 Si1 3.389(3)
Yb1 Yb2 3.7489(5)
Yb2 N6 2.189(6)
Yb2 N4 2.230(6)
Yb2 N3 2.312(7)
Yb2 C36 2.511(7)
Yb2 Cl1 2.565(2)
Yb2 C37 2.755(8)
Yb2 C23 3.159(10)
Yb2 Si4 3.328(3)
Yb2 Si3 3.376(3)
Si1 N5 1.730(7)
Si1 C43 1.870(11)
Si1 C41 1.879(10)
Si1 C42 1.884(10)
Si2 N5 1.718(7)
Si2 C46 1.856(9)
Si2 C45 1.869(11)
Si2 C44 1.881(12)
Si3 N6 1.734(7)
Si3 C49 1.866(12)
Si3 C48 1.874(12)
Si3 C47 1.889(12)
Si4 N6 1.710(7)
Si4 C51 1.865(11)
Si4 C50 1.873(12)
Si4 C52 1.873(10)
N1 C2 1.339(9)
N1 C6 1.463(9)
N2 C4 1.319(9)
N2 C35 1.427(10)
N3 C19 1.343(10)
N3 C23 1.453(12)
N4 C21 1.325(10)
N4 C37 1.412(9)
C1 C2 1.504(11)
C1 H1A 0.9600
C1 H1B 0.9600
C1 H1C 0.9600
C2 C3 1.403(10)
C3 C4 1.394(11)
C3 H3 0.9300
C4 C5 1.533(11)
C5 H5A 0.9600
C5 H5B 0.9600
C5 H5C 0.9600
C6 C11 1.401(11)
C6 C7 1.405(10)
C7 C8 1.379(11)
C7 C12 1.528(12)
C8 C9 1.360(13)
C8 H8 0.9300
C9 C10 1.387(13)
C9 H9 0.9300
C10 C11 1.392(11)
C10 H10 0.9300
C11 C15 1.504(11)
C12 C13 1.525(13)
C12 C14 1.538(13)
C12 H12 0.9800
C13 H13A 0.9600
C13 H13B 0.9600
C13 H13C 0.9600
C14 H14A 0.9600
C14 H14B 0.9600
C14 H14C 0.9600
C15 C16 1.505(13)
C15 C17 1.538(12)
C15 H15 0.9800
C16 H16A 0.9600
C16 H16B 0.9600
C16 H16C 0.9600
C17 H17A 0.9600
C17 H17B 0.9600
C17 H17C 0.9600
C18 C19 1.518(11)
C18 H18A 0.9600
C18 H18B 0.9600
C18 H18C 0.9600
C19 C20 1.378(11)
C20 C21 1.391(11)
C20 H20 0.9300
C21 C22 1.498(12)
C22 H22A 0.9600
C22 H22B 0.9600
C22 H22C 0.9600
C23 C24 1.409(16)
C23 C28 1.410(16)
C24 C25 1.396(13)
C24 C29 1.506(17)
C24 C29' 1.518(17)
C25 C26 1.382(12)
C25 H25 0.9300
C26 C27 1.373(13)
C26 H26 0.9300
C27 C28 1.391(13)
C27 H27 0.9300
C28 C32 1.501(18)
C28 C32' 1.526(17)
C29 C31 1.486(18)
C29 C30 1.519(18)
C29 H29A 0.9800
C29' C30' 1.492(18)
C29' C31' 1.505(18)
C29' H29B 0.9800
C30 H30A 0.9600
C30 H30B 0.9600
C30 H30C 0.9600
C30' H30D 0.9600
C30' H30E 0.9600
C30' H30F 0.9600
C31 H31A 0.9600
C31 H31B 0.9600
C31 H31C 0.9600
C31' H31D 0.9600
C31' H31E 0.9600
C31' H31F 0.9600
C32 C33 1.526(18)
C32 C34 1.528(19)
C32 H32A 0.9800
C32' C34' 1.517(18)
C32' C33' 1.524(18)
C32' H32B 0.9800
C33 H33A 0.9600
C33 H33B 0.9600
C33 H33C 0.9600
C33' H33D 0.9600
C33' H33E 0.9600
C33' H33F 0.9600
C34 H34A 0.9600
C34 H34B 0.9600
C34 H34C 0.9600
C34' H34D 0.9600
C34' H34E 0.9600
C34' H34F 0.9600
C35 C40 1.385(11)
C35 C36 1.436(10)
C36 C37 1.397(11)
C37 C38 1.414(11)
C38 C39 1.394(13)
C38 H38 0.9300
C39 C40 1.367(13)
C39 H39 0.9300
C40 H40 0.9300
C41 H41A 0.9600
C41 H41B 0.9600
C41 H41C 0.9600
C42 H42A 0.9600
C42 H42B 0.9600
C42 H42C 0.9600
C43 H43A 0.9600
C43 H43B 0.9600
C43 H43C 0.9600
C44 H44A 0.9600
C44 H44B 0.9600
C44 H44C 0.9600
C45 H45A 0.9600
C45 H45B 0.9600
C45 H45C 0.9600
C46 H46A 0.9600
C46 H46B 0.9600
C46 H46C 0.9600
C47 H47A 0.9600
C47 H47B 0.9600
C47 H47C 0.9600
C48 H48A 0.9600
C48 H48B 0.9600
C48 H48C 0.9600
C49 H49A 0.9600
C49 H49B 0.9600
C49 H49C 0.9600
C50 H50A 0.9600
C50 H50B 0.9600
C50 H50C 0.9600
C51 H51A 0.9600
C51 H51B 0.9600
C51 H51C 0.9600
C52 H52A 0.9600
C52 H52B 0.9600
C52 H52C 0.9600

loop_
_geom_torsion_atom_site_label_1
_geom_torsion_atom_site_label_2
_geom_torsion_atom_site_label_3
_geom_torsion_atom_site_label_4
_geom_torsion
N5 Yb1 Yb2 N6 -164.9(3)
N2 Yb1 Yb2 N6 -38.8(3)
N1 Yb1 Yb2 N6 33.6(3)
C36 Yb1 Yb2 N6 -84.0(3)
Cl1 Yb1 Yb2 N6 99.0(2)
C35 Yb1 Yb2 N6 -64.3(3)
Si2 Yb1 Yb2 N6 169.8(2)
Si1 Yb1 Yb2 N6 -136.0(2)
N5 Yb1 Yb2 N4 -36.5(2)
N2 Yb1 Yb2 N4 89.6(2)
N1 Yb1 Yb2 N4 162.0(2)
C36 Yb1 Yb2 N4 44.4(3)
Cl1 Yb1 Yb2 N4 -132.60(18)
C35 Yb1 Yb2 N4 64.1(2)
Si2 Yb1 Yb2 N4 -61.85(17)
Si1 Yb1 Yb2 N4 -7.58(17)
N5 Yb1 Yb2 N3 35.6(3)
N2 Yb1 Yb2 N3 161.7(3)
N1 Yb1 Yb2 N3 -125.9(3)
C36 Yb1 Yb2 N3 116.5(3)
Cl1 Yb1 Yb2 N3 -60.5(2)
C35 Yb1 Yb2 N3 136.2(3)
Si2 Yb1 Yb2 N3 10.3(2)
Si1 Yb1 Yb2 N3 64.5(2)
N5 Yb1 Yb2 C36 -80.9(3)
N2 Yb1 Yb2 C36 45.2(3)
N1 Yb1 Yb2 C36 117.6(3)
Cl1 Yb1 Yb2 C36 -177.0(2)
C35 Yb1 Yb2 C36 19.7(3)
Si2 Yb1 Yb2 C36 -106.2(2)
Si1 Yb1 Yb2 C36 -52.0(2)
N5 Yb1 Yb2 Cl1 96.09(19)
N2 Yb1 Yb2 Cl1 -137.77(18)
N1 Yb1 Yb2 Cl1 -65.4(2)
C36 Yb1 Yb2 Cl1 177.0(2)
C35 Yb1 Yb2 Cl1 -163.26(19)
Si2 Yb1 Yb2 Cl1 70.76(9)
Si1 Yb1 Yb2 Cl1 125.02(9)
N5 Yb1 Yb2 C37 -61.8(3)
N2 Yb1 Yb2 C37 64.3(2)
N1 Yb1 Yb2 C37 136.7(3)
C36 Yb1 Yb2 C37 19.1(3)
Cl1 Yb1 Yb2 C37 -157.9(2)
C35 Yb1 Yb2 C37 38.8(2)
Si2 Yb1 Yb2 C37 -87.13(19)
Si1 Yb1 Yb2 C37 -32.87(19)
N5 Yb1 Yb2 C23 68.4(3)
N2 Yb1 Yb2 C23 -165.5(3)
N1 Yb1 Yb2 C23 -93.1(3)
C36 Yb1 Yb2 C23 149.3(3)
Cl1 Yb1 Yb2 C23 -27.7(3)
C35 Yb1 Yb2 C23 169.0(3)
Si2 Yb1 Yb2 C23 43.0(3)
Si1 Yb1 Yb2 C23 97.3(3)
N5 Yb1 Yb2 Si4 171.80(18)
N2 Yb1 Yb2 Si4 -62.06(17)
N1 Yb1 Yb2 Si4 10.31(19)
C36 Yb1 Yb2 Si4 -107.3(2)
Cl1 Yb1 Yb2 Si4 75.71(9)
C35 Yb1 Yb2 Si4 -87.56(18)
Si2 Yb1 Yb2 Si4 146.46(7)
Si1 Yb1 Yb2 Si4 -159.27(7)
N5 Yb1 Yb2 Si3 -135.95(19)
N2 Yb1 Yb2 Si3 -9.81(17)
N1 Yb1 Yb2 Si3 62.6(2)
C36 Yb1 Yb2 Si3 -55.0(2)
Cl1 Yb1 Yb2 Si3 127.96(10)
C35 Yb1 Yb2 Si3 -35.31(18)
Si2 Yb1 Yb2 Si3 -161.29(8)
Si1 Yb1 Yb2 Si3 -107.03(8)
N6 Yb2 Cl1 Yb1 -98.8(2)
N4 Yb2 Cl1 Yb1 54.18(19)
N3 Yb2 Cl1 Yb1 136.21(18)
C36 Yb2 Cl1 Yb1 2.02(17)
C37 Yb2 Cl1 Yb1 21.69(19)
C23 Yb2 Cl1 Yb1 159.1(2)
Si4 Yb2 Cl1 Yb1 -104.41(8)
Si3 Yb2 Cl1 Yb1 -81.50(11)
N5 Yb1 Cl1 Yb2 -102.74(18)
N2 Yb1 Cl1 Yb2 49.0(2)
N1 Yb1 Cl1 Yb2 133.26(15)
C36 Yb1 Cl1 Yb2 -2.01(16)
C35 Yb1 Cl1 Yb2 16.53(19)
Si2 Yb1 Cl1 Yb2 -110.58(8)
Si1 Yb1 Cl1 Yb2 -85.04(10)
N2 Yb1 Si1 N5 -179.8(4)
N1 Yb1 Si1 N5 99.2(4)
C36 Yb1 Si1 N5 -121.3(4)
Cl1 Yb1 Si1 N5 -39.9(4)
C35 Yb1 Si1 N5 -152.1(4)
Si2 Yb1 Si1 N5 -7.9(4)
Yb2 Yb1 Si1 N5 -89.7(4)
N5 Yb1 Si1 C43 102.2(6)
N2 Yb1 Si1 C43 -77.5(5)
N1 Yb1 Si1 C43 -158.6(5)
C36 Yb1 Si1 C43 -19.1(5)
Cl1 Yb1 Si1 C43 62.4(5)
C35 Yb1 Si1 C43 -49.8(5)
Si2 Yb1 Si1 C43 94.4(5)
Yb2 Yb1 Si1 C43 12.6(5)
N5 Yb1 Si1 C41 -151.1(5)
N2 Yb1 Si1 C41 29.1(4)
N1 Yb1 Si1 C41 -52.0(4)
C36 Yb1 Si1 C41 87.5(4)
Cl1 Yb1 Si1 C41 169.0(4)
C35 Yb1 Si1 C41 56.8(4)
Si2 Yb1 Si1 C41 -159.0(4)
Yb2 Yb1 Si1 C41 119.2(4)
N5 Yb1 Si1 C42 -51.8(8)
N2 Yb1 Si1 C42 128.5(7)
N1 Yb1 Si1 C42 47.4(7)
C36 Yb1 Si1 C42 -173.1(7)
Cl1 Yb1 Si1 C42 -91.6(7)
C35 Yb1 Si1 C42 156.1(7)
Si2 Yb1 Si1 C42 -59.6(7)
Yb2 Yb1 Si1 C42 -141.4(7)
N2 Yb1 Si2 N5 24.1(5)
N1 Yb1 Si2 N5 -93.1(4)
C36 Yb1 Si2 N5 81.8(4)
Cl1 Yb1 Si2 N5 164.4(4)
C35 Yb1 Si2 N5 54.0(4)
Si1 Yb1 Si2 N5 7.4(3)
Yb2 Yb1 Si2 N5 124.0(3)
N5 Yb1 Si2 C46 -116.1(5)
N2 Yb1 Si2 C46 -92.0(5)
N1 Yb1 Si2 C46 150.7(4)
C36 Yb1 Si2 C46 -34.4(4)
Cl1 Yb1 Si2 C46 48.2(4)
C35 Yb1 Si2 C46 -62.1(4)
Si1 Yb1 Si2 C46 -108.8(4)
Yb2 Yb1 Si2 C46 7.8(4)
N5 Yb1 Si2 C45 26.7(9)
N2 Yb1 Si2 C45 50.8(9)
N1 Yb1 Si2 C45 -66.5(9)
C36 Yb1 Si2 C45 108.4(9)
Cl1 Yb1 Si2 C45 -169.0(8)
C35 Yb1 Si2 C45 80.7(9)
Si1 Yb1 Si2 C45 34.0(8)
Yb2 Yb1 Si2 C45 150.6(8)
N5 Yb1 Si2 C44 135.8(5)
N2 Yb1 Si2 C44 160.0(5)
N1 Yb1 Si2 C44 42.7(4)
C36 Yb1 Si2 C44 -142.4(4)
Cl1 Yb1 Si2 C44 -59.8(4)
C35 Yb1 Si2 C44 -170.2(4)
Si1 Yb1 Si2 C44 143.2(4)
Yb2 Yb1 Si2 C44 -100.2(4)
N4 Yb2 Si3 N6 -177.9(4)
N3 Yb2 Si3 N6 100.4(4)
C36 Yb2 Si3 N6 -120.2(4)
Cl1 Yb2 Si3 N6 -37.9(4)
C37 Yb2 Si3 N6 -150.5(4)
C23 Yb2 Si3 N6 73.5(5)
Si4 Yb2 Si3 N6 -9.2(4)
Yb1 Yb2 Si3 N6 -86.9(4)
N6 Yb2 Si3 C49 -154.8(6)
N4 Yb2 Si3 C49 27.3(5)
N3 Yb2 Si3 C49 -54.3(5)
C36 Yb2 Si3 C49 85.0(5)
Cl1 Yb2 Si3 C49 167.3(4)
C37 Yb2 Si3 C49 54.7(5)
C23 Yb2 Si3 C49 -81.3(5)
Si4 Yb2 Si3 C49 -163.9(4)
Yb1 Yb2 Si3 C49 118.3(4)
N6 Yb2 Si3 C48 -57.1(7)
N4 Yb2 Si3 C48 124.9(7)
N3 Yb2 Si3 C48 43.3(7)
C36 Yb2 Si3 C48 -177.4(7)
Cl1 Yb2 Si3 C48 -95.1(6)
C37 Yb2 Si3 C48 152.4(7)
C23 Yb2 Si3 C48 16.3(7)
Si4 Yb2 Si3 C48 -66.3(6)
Yb1 Yb2 Si3 C48 -144.0(6)
N6 Yb2 Si3 C47 100.1(6)
N4 Yb2 Si3 C47 -77.8(5)
N3 Yb2 Si3 C47 -159.4(5)
C36 Yb2 Si3 C47 -20.1(5)
Cl1 Yb2 Si3 C47 62.2(5)
C37 Yb2 Si3 C47 -50.4(5)
C23 Yb2 Si3 C47 173.6(5)
Si4 Yb2 Si3 C47 91.0(4)
Yb1 Yb2 Si3 C47 13.3(5)
N4 Yb2 Si4 N6 32.9(5)
N3 Yb2 Si4 N6 -91.9(4)
C36 Yb2 Si4 N6 84.9(4)
Cl1 Yb2 Si4 N6 168.7(4)
C37 Yb2 Si4 N6 59.3(5)
C23 Yb2 Si4 N6 -101.9(5)
Si3 Yb2 Si4 N6 9.0(4)
Yb1 Yb2 Si4 N6 126.6(4)
N6 Yb2 Si4 C51 25.2(9)
N4 Yb2 Si4 C51 58.1(9)
N3 Yb2 Si4 C51 -66.7(9)
C36 Yb2 Si4 C51 110.1(9)
Cl1 Yb2 Si4 C51 -166.1(9)
C37 Yb2 Si4 C51 84.5(9)
C23 Yb2 Si4 C51 -76.7(9)
Si3 Yb2 Si4 C51 34.2(9)
Yb1 Yb2 Si4 C51 151.9(9)
N6 Yb2 Si4 C50 136.0(6)
N4 Yb2 Si4 C50 168.8(5)
N3 Yb2 Si4 C50 44.1(5)
C36 Yb2 Si4 C50 -139.2(4)
Cl1 Yb2 Si4 C50 -55.4(4)
C37 Yb2 Si4 C50 -164.7(5)
C23 Yb2 Si4 C50 34.1(5)
Si3 Yb2 Si4 C50 145.0(4)
Yb1 Yb2 Si4 C50 -97.4(4)
N6 Yb2 Si4 C52 -114.3(6)
N4 Yb2 Si4 C52 -81.5(5)
N3 Yb2 Si4 C52 153.8(4)
C36 Yb2 Si4 C52 -29.5(4)
Cl1 Yb2 Si4 C52 54.3(4)
C37 Yb2 Si4 C52 -55.0(4)
C23 Yb2 Si4 C52 143.8(5)
Si3 Yb2 Si4 C52 -105.3(4)
Yb1 Yb2 Si4 C52 12.3(4)
N5 Yb1 N1 C2 122.0(6)
N2 Yb1 N1 C2 -0.7(6)
C36 Yb1 N1 C2 -19.8(8)
Cl1 Yb1 N1 C2 -116.3(6)
C35 Yb1 N1 C2 0.7(7)
Si2 Yb1 N1 C2 153.3(6)
Si1 Yb1 N1 C2 93.3(6)
Yb2 Yb1 N1 C2 -76.6(7)
N5 Yb1 N1 C6 -53.7(5)
N2 Yb1 N1 C6 -176.4(5)
C36 Yb1 N1 C6 164.4(5)
Cl1 Yb1 N1 C6 67.9(5)
C35 Yb1 N1 C6 -175.0(5)
Si2 Yb1 N1 C6 -22.4(5)
Si1 Yb1 N1 C6 -82.5(5)
Yb2 Yb1 N1 C6 107.6(5)
N5 Yb1 N2 C4 -114.2(7)
N1 Yb1 N2 C4 -1.7(7)
C36 Yb1 N2 C4 162.6(8)
Cl1 Yb1 N2 C4 98.0(7)
C35 Yb1 N2 C4 -179.2(10)
Si2 Yb1 N2 C4 -127.7(7)
Si1 Yb1 N2 C4 -114.1(7)
Yb2 Yb1 N2 C4 129.1(7)
N5 Yb1 N2 C35 65.0(5)
N1 Yb1 N2 C35 177.4(5)
C36 Yb1 N2 C35 -18.2(4)
Cl1 Yb1 N2 C35 -82.8(4)
Si2 Yb1 N2 C35 51.5(6)
Si1 Yb1 N2 C35 65.1(4)
Yb2 Yb1 N2 C35 -51.7(4)
N6 Yb2 N3 C19 124.3(7)
N4 Yb2 N3 C19 -1.3(7)
C36 Yb2 N3 C19 -20.4(8)
Cl1 Yb2 N3 C19 -114.8(7)
C37 Yb2 N3 C19 -0.3(8)
C23 Yb2 N3 C19 179.2(12)
Si4 Yb2 N3 C19 155.3(6)
Si3 Yb2 N3 C19 94.3(7)
Yb1 Yb2 N3 C19 -77.2(7)
N6 Yb2 N3 C23 -54.9(8)
N4 Yb2 N3 C23 179.6(7)
C36 Yb2 N3 C23 160.5(7)
Cl1 Yb2 N3 C23 66.0(7)
C37 Yb2 N3 C23 -179.5(7)
Si4 Yb2 N3 C23 -23.9(8)
Si3 Yb2 N3 C23 -84.9(7)
Yb1 Yb2 N3 C23 103.6(7)
N6 Yb2 N4 C21 -116.0(7)
N3 Yb2 N4 C21 -0.8(7)
C36 Yb2 N4 C21 163.2(8)
Cl1 Yb2 N4 C21 95.9(7)
C37 Yb2 N4 C21 -179.1(10)
C23 Yb2 N4 C21 -0.6(8)
Si4 Yb2 N4 C21 -134.1(6)
Si3 Yb2 N4 C21 -114.8(7)
Yb1 Yb2 N4 C21 129.8(7)
N6 Yb2 N4 C37 63.1(5)
N3 Yb2 N4 C37 178.3(5)
C36 Yb2 N4 C37 -17.7(4)
Cl1 Yb2 N4 C37 -85.0(4)
C23 Yb2 N4 C37 178.5(5)
Si4 Yb2 N4 C37 45.0(6)
Si3 Yb2 N4 C37 64.3(4)
Yb1 Yb2 N4 C37 -51.1(4)
C46 Si2 N5 Si1 -92.7(6)
C45 Si2 N5 Si1 28.0(7)
C44 Si2 N5 Si1 147.3(5)
Yb1 Si2 N5 Si1 -165.9(7)
C46 Si2 N5 Yb1 73.2(5)
C45 Si2 N5 Yb1 -166.1(5)
C44 Si2 N5 Yb1 -46.8(5)
C43 Si1 N5 Si2 74.9(7)
C41 Si1 N5 Si2 -164.8(5)
C42 Si1 N5 Si2 -47.1(7)
Yb1 Si1 N5 Si2 165.3(7)
C43 Si1 N5 Yb1 -90.3(6)
C41 Si1 N5 Yb1 29.9(5)
C42 Si1 N5 Yb1 147.6(5)
N2 Yb1 N5 Si2 -166.2(3)
N1 Yb1 N5 Si2 100.8(3)
C36 Yb1 N5 Si2 -105.7(3)
Cl1 Yb1 N5 Si2 -16.7(4)
C35 Yb1 N5 Si2 -137.1(3)
Si1 Yb1 N5 Si2 -166.5(6)
Yb2 Yb1 N5 Si2 -63.5(4)
N2 Yb1 N5 Si1 0.3(5)
N1 Yb1 N5 Si1 -92.8(4)
C36 Yb1 N5 Si1 60.8(4)
Cl1 Yb1 N5 Si1 149.8(3)
C35 Yb1 N5 Si1 29.3(4)
Si2 Yb1 N5 Si1 166.5(6)
Yb2 Yb1 N5 Si1 103.0(3)
C51 Si4 N6 Si3 30.9(7)
C50 Si4 N6 Si3 149.6(6)
C52 Si4 N6 Si3 -88.5(6)
Yb2 Si4 N6 Si3 -163.0(7)
C51 Si4 N6 Yb2 -166.0(5)
C50 Si4 N6 Yb2 -47.4(6)
C52 Si4 N6 Yb2 74.5(5)
C49 Si3 N6 Si4 -171.3(6)
C48 Si3 N6 Si4 -53.0(7)
C47 Si3 N6 Si4 68.7(7)
Yb2 Si3 N6 Si4 162.8(7)
C49 Si3 N6 Yb2 26.0(6)
C48 Si3 N6 Yb2 144.3(5)
C47 Si3 N6 Yb2 -94.0(6)
N4 Yb2 N6 Si4 -161.2(3)
N3 Yb2 N6 Si4 103.2(4)
C36 Yb2 N6 Si4 -101.9(4)
Cl1 Yb2 N6 Si4 -12.1(4)
C37 Yb2 N6 Si4 -132.4(4)
C23 Yb2 N6 Si4 82.3(4)
Si3 Yb2 N6 Si4 -163.8(7)
Yb1 Yb2 N6 Si4 -58.9(4)
N4 Yb2 N6 Si3 2.6(5)
N3 Yb2 N6 Si3 -93.0(4)
C36 Yb2 N6 Si3 61.9(4)
Cl1 Yb2 N6 Si3 151.7(3)
C37 Yb2 N6 Si3 31.4(5)
C23 Yb2 N6 Si3 -113.8(4)
Si4 Yb2 N6 Si3 163.8(7)
Yb1 Yb2 N6 Si3 104.9(4)
C6 N1 C2 C3 177.8(7)
Yb1 N1 C2 C3 2.1(11)
C6 N1 C2 C1 -4.7(11)
Yb1 N1 C2 C1 179.6(6)
N1 C2 C3 C4 -1.7(14)
C1 C2 C3 C4 -179.3(8)
C35 N2 C4 C3 -176.4(7)
Yb1 N2 C4 C3 2.5(12)
C35 N2 C4 C5 4.6(12)
Yb1 N2 C4 C5 -176.5(6)
C2 C3 C4 N2 -0.6(14)
C2 C3 C4 C5 178.4(9)
C2 N1 C6 C11 -81.5(9)
Yb1 N1 C6 C11 94.8(7)
C2 N1 C6 C7 98.2(8)
Yb1 N1 C6 C7 -85.5(7)
C11 C6 C7 C8 -0.3(12)
N1 C6 C7 C8 180.0(7)
C11 C6 C7 C12 178.0(7)
N1 C6 C7 C12 -1.6(11)
C6 C7 C8 C9 0.6(14)
C12 C7 C8 C9 -177.8(9)
C7 C8 C9 C10 -0.5(15)
C8 C9 C10 C11 0.1(15)
C9 C10 C11 C6 0.2(13)
C9 C10 C11 C15 177.0(8)
C7 C6 C11 C10 -0.1(12)
N1 C6 C11 C10 179.6(7)
C7 C6 C11 C15 -176.5(8)
N1 C6 C11 C15 3.1(12)
C8 C7 C12 C13 83.2(11)
C6 C7 C12 C13 -95.1(10)
C8 C7 C12 C14 -40.5(11)
C6 C7 C12 C14 141.2(8)
C10 C11 C15 C16 64.8(11)
C6 C11 C15 C16 -118.7(9)
C10 C11 C15 C17 -60.2(10)
C6 C11 C15 C17 116.3(9)
C23 N3 C19 C20 -178.3(9)
Yb2 N3 C19 C20 2.6(12)
C23 N3 C19 C18 0.7(13)
Yb2 N3 C19 C18 -178.4(6)
N3 C19 C20 C21 -2.0(15)
C18 C19 C20 C21 179.1(9)
C37 N4 C21 C20 -177.3(7)
Yb2 N4 C21 C20 1.5(12)
C37 N4 C21 C22 6.4(13)
Yb2 N4 C21 C22 -174.7(7)
C19 C20 C21 N4 -0.1(14)
C19 C20 C21 C22 176.3(9)
C19 N3 C23 C24 86.2(12)
Yb2 N3 C23 C24 -94.5(10)
C19 N3 C23 C28 -95.1(11)
Yb2 N3 C23 C28 84.2(10)
C19 N3 C23 Yb2 -179.3(10)
N6 Yb2 C23 C24 -120.3(8)
N4 Yb2 C23 C24 107.2(8)
N3 Yb2 C23 C24 107.6(12)
C36 Yb2 C23 C24 70.3(10)
Cl1 Yb2 C23 C24 -8.6(8)
C37 Yb2 C23 C24 108.3(8)
Si4 Yb2 C23 C24 -93.1(8)
Si3 Yb2 C23 C24 -146.5(7)
Yb1 Yb2 C23 C24 10.1(9)
N6 Yb2 C23 C28 17.4(8)
N4 Yb2 C23 C28 -115.1(7)
N3 Yb2 C23 C28 -114.6(11)
C36 Yb2 C23 C28 -152.0(6)
Cl1 Yb2 C23 C28 129.1(7)
C37 Yb2 C23 C28 -114.0(7)
Si4 Yb2 C23 C28 44.7(7)
Si3 Yb2 C23 C28 -8.8(8)
Yb1 Yb2 C23 C28 147.8(6)
N6 Yb2 C23 N3 132.1(7)
N4 Yb2 C23 N3 -0.4(7)
C36 Yb2 C23 N3 -37.3(12)
Cl1 Yb2 C23 N3 -116.2(7)
C37 Yb2 C23 N3 0.7(9)
Si4 Yb2 C23 N3 159.3(7)
Si3 Yb2 C23 N3 105.8(7)
Yb1 Yb2 C23 N3 -97.5(7)
C28 C23 C24 C25 -2.5(16)
N3 C23 C24 C25 176.2(9)
Yb2 C23 C24 C25 128.6(8)
C28 C23 C24 C29 168.8(14)
N3 C23 C24 C29 -12.5(19)
Yb2 C23 C24 C29 -60.1(16)
C28 C23 C24 C29' -177.4(14)
N3 C23 C24 C29' 1.3(19)
Yb2 C23 C24 C29' -46.3(17)
C23 C24 C25 C26 2.9(15)
C29 C24 C25 C26 -168.9(13)
C29' C24 C25 C26 178.3(14)
C24 C25 C26 C27 -1.7(16)
C25 C26 C27 C28 -0.1(17)
C26 C27 C28 C23 0.5(16)
C26 C27 C28 C32 173.0(13)
C26 C27 C28 C32' 177.8(14)
C24 C23 C28 C27 0.8(16)
N3 C23 C28 C27 -177.9(9)
Yb2 C23 C28 C27 -132.9(8)
C24 C23 C28 C32 -170.9(15)
N3 C23 C28 C32 10.4(19)
Yb2 C23 C28 C32 55.4(16)
C24 C23 C28 C32' -176.5(15)
N3 C23 C28 C32' 4.8(18)
Yb2 C23 C28 C32' 49.9(15)
C25 C24 C29 C31 66(3)
C23 C24 C29 C31 -106(3)
C29' C24 C29 C31 148(15)
C25 C24 C29 C30 -59(3)
C23 C24 C29 C30 129(2)
C29' C24 C29 C30 23(11)
C25 C24 C29' C30' -46(3)
C23 C24 C29' C30' 129(2)
C29 C24 C29' C30' -149(15)
C25 C24 C29' C31' 81(3)
C23 C24 C29' C31' -104(3)
C29 C24 C29' C31' -23(11)
C27 C28 C32 C33 47(2)
C23 C28 C32 C33 -140.8(19)
C32' C28 C32 C33 -91(18)
C27 C28 C32 C34 -66(2)
C23 C28 C32 C34 106(2)
C32' C28 C32 C34 155(21)
C27 C28 C32' C34' -93(3)
C23 C28 C32' C34' 84(3)
C32 C28 C32' C34' -49(17)
C27 C28 C32' C33' 44(3)
C23 C28 C32' C33' -139(3)
C32 C28 C32' C33' 87(20)
C4 N2 C35 C40 37.4(12)
Yb1 N2 C35 C40 -141.9(8)
C4 N2 C35 C36 -150.3(7)
Yb1 N2 C35 C36 30.4(6)
C4 N2 C35 Yb1 179.3(9)
N5 Yb1 C35 C40 -26.6(13)
N2 Yb1 C35 C40 101.6(13)
N1 Yb1 C35 C40 98.9(12)
C36 Yb1 C35 C40 -109.9(13)
Cl1 Yb1 C35 C40 -147.9(12)
Si2 Yb1 C35 C40 -50.2(13)
Si1 Yb1 C35 C40 -14.0(12)
Yb2 Yb1 C35 C40 -135.8(13)
N5 Yb1 C35 N2 -128.1(4)
N1 Yb1 C35 N2 -2.7(5)
C36 Yb1 C35 N2 148.6(7)
Cl1 Yb1 C35 N2 110.5(4)
Si2 Yb1 C35 N2 -151.8(4)
Si1 Yb1 C35 N2 -115.6(4)
Yb2 Yb1 C35 N2 122.6(4)
N5 Yb1 C35 C36 83.3(4)
N2 Yb1 C35 C36 -148.6(7)
N1 Yb1 C35 C36 -151.2(4)
Cl1 Yb1 C35 C36 -38.0(4)
Si2 Yb1 C35 C36 59.7(5)
Si1 Yb1 C35 C36 95.9(4)
Yb2 Yb1 C35 C36 -26.0(4)
C40 C35 C36 C37 -1.9(11)
N2 C35 C36 C37 -174.6(6)
Yb1 C35 C36 C37 -148.3(7)
C40 C35 C36 Yb2 -121.2(9)
N2 C35 C36 Yb2 66.1(10)
Yb1 C35 C36 Yb2 92.4(7)
C40 C35 C36 Yb1 146.4(7)
N2 C35 C36 Yb1 -26.4(5)
N6 Yb2 C36 C37 -108.3(5)
N4 Yb2 C36 C37 17.9(4)
N3 Yb2 C36 C37 40.0(6)
Cl1 Yb2 C36 C37 140.9(4)
C23 Yb2 C36 C37 61.1(9)
Si4 Yb2 C36 C37 -136.1(4)
Si3 Yb2 C36 C37 -84.8(4)
Yb1 Yb2 C36 C37 142.9(5)
N6 Yb2 C36 C35 20.4(9)
N4 Yb2 C36 C35 146.5(9)
N3 Yb2 C36 C35 168.6(7)
Cl1 Yb2 C36 C35 -90.5(8)
C37 Yb2 C36 C35 128.7(10)
C23 Yb2 C36 C35 -170.3(8)
Si4 Yb2 C36 C35 -7.5(8)
Si3 Yb2 C36 C35 43.9(8)
Yb1 Yb2 C36 C35 -88.4(8)
N6 Yb2 C36 Yb1 108.8(3)
N4 Yb2 C36 Yb1 -125.0(3)
N3 Yb2 C36 Yb1 -103.0(3)
Cl1 Yb2 C36 Yb1 -2.07(17)
C37 Yb2 C36 Yb1 -142.9(5)
C23 Yb2 C36 Yb1 -81.9(7)
Si4 Yb2 C36 Yb1 80.94(19)
Si3 Yb2 C36 Yb1 132.29(19)
N5 Yb1 C36 C37 23.7(9)
N2 Yb1 C36 C37 146.7(10)
N1 Yb1 C36 C37 168.7(8)
Cl1 Yb1 C36 C37 -86.9(9)
C35 Yb1 C36 C37 128.6(11)
Si2 Yb1 C36 C37 -4.8(9)
Si1 Yb1 C36 C37 46.4(9)
Yb2 Yb1 C36 C37 -89.0(9)
N5 Yb1 C36 C35 -105.0(4)
N2 Yb1 C36 C35 18.1(4)
N1 Yb1 C36 C35 40.1(5)
Cl1 Yb1 C36 C35 144.4(4)
Si2 Yb1 C36 C35 -133.5(4)
Si1 Yb1 C36 C35 -82.2(4)
Yb2 Yb1 C36 C35 142.4(5)
N5 Yb1 C36 Yb2 112.7(2)
N2 Yb1 C36 Yb2 -124.3(3)
N1 Yb1 C36 Yb2 -102.3(3)
Cl1 Yb1 C36 Yb2 2.06(17)
C35 Yb1 C36 Yb2 -142.4(5)
Si2 Yb1 C36 Yb2 84.19(19)
Si1 Yb1 C36 Yb2 135.40(19)
C35 C36 C37 N4 -174.4(6)
Yb2 C36 C37 N4 -26.6(6)
Yb1 C36 C37 N4 66.3(11)
C35 C36 C37 C38 -3.1(11)
Yb2 C36 C37 C38 144.7(8)
Yb1 C36 C37 C38 -122.4(9)
C35 C36 C37 Yb2 -147.8(7)
Yb1 C36 C37 Yb2 92.9(8)
C21 N4 C37 C36 -150.6(7)
Yb2 N4 C37 C36 30.2(7)
C21 N4 C37 C38 38.5(13)
Yb2 N4 C37 C38 -140.7(8)
C21 N4 C37 Yb2 179.2(9)
N6 Yb2 C37 C36 80.1(5)
N4 Yb2 C37 C36 -149.1(7)
N3 Yb2 C37 C36 -150.9(4)
Cl1 Yb2 C37 C36 -41.7(5)
C23 Yb2 C37 C36 -151.2(5)
Si4 Yb2 C37 C36 55.4(5)
Si3 Yb2 C37 C36 93.7(4)
Yb1 Yb2 C37 C36 -25.8(4)
N6 Yb2 C37 N4 -130.8(4)
N3 Yb2 C37 N4 -1.8(5)
C36 Yb2 C37 N4 149.1(7)
Cl1 Yb2 C37 N4 107.4(4)
C23 Yb2 C37 N4 -2.1(6)
Si4 Yb2 C37 N4 -155.6(4)
Si3 Yb2 C37 N4 -117.2(4)
Yb1 Yb2 C37 N4 123.3(4)
N6 Yb2 C37 C38 -31.4(12)
N4 Yb2 C37 C38 99.4(13)
N3 Yb2 C37 C38 97.6(12)
C36 Yb2 C37 C38 -111.5(13)
Cl1 Yb2 C37 C38 -153.2(11)
C23 Yb2 C37 C38 97.3(12)
Si4 Yb2 C37 C38 -56.1(12)
Si3 Yb2 C37 C38 -17.8(12)
Yb1 Yb2 C37 C38 -137.3(12)
C36 C37 C38 C39 5.2(13)
N4 C37 C38 C39 175.3(8)
Yb2 C37 C38 C39 99.4(13)
C37 C38 C39 C40 -2.4(15)
C38 C39 C40 C35 -2.4(16)
N2 C35 C40 C39 176.1(8)
C36 C35 C40 C39 4.6(13)
Yb1 C35 C40 C39 98.1(13)
